data_7210790
loop_
_publ_author_name
'Chen, Huan-Huan'
'Yang, Jin'
'Liu, Ying-Ying'
'Ma, Jian-Fang'

_publ_section_title
;
 A series of tetranuclear-cluster-containing complexes based on
 pendent-arm macrocyclic ligand and different carboxylates: syntheses,
 structures, photoluminescence, and magnetic properties
;
_journal_issue 25
_journal_name_full CrystEngComm
_journal_page_first 5168
_journal_paper_doi 10.1039/c3ce40239h
_journal_volume 15
_journal_year 2013
_chemical_formula_moiety '2(C40 H48 N4 O17 Zn4), 2(O0.50) '
_chemical_formula_sum 'C80 H96 N8 O35 Zn8'
_chemical_formula_weight 2252.61
_chemical_name_systematic
;
?
;
_space_group_IT_number 2
_symmetry_cell_setting triclinic
_symmetry_space_group_name_Hall '-P 1'
_symmetry_space_group_name_H-M 'P -1'
_atom_sites_solution_hydrogens geom
_atom_sites_solution_primary direct
_atom_sites_solution_secondary difmap
_audit_creation_method SHELXL-97
_cell_angle_alpha 79.70(3)
_cell_angle_beta 68.75(3)
_cell_angle_gamma 80.00(3)
_cell_formula_units_Z 1
_cell_length_a 12.722(3)
_cell_length_b 13.796(3)
_cell_length_c 14.181(3)
_cell_measurement_reflns_used 10153
_cell_measurement_temperature 293(2)
_cell_measurement_theta_max 27.5
_cell_measurement_theta_min 3.0
_cell_volume 2266.2(10)
_computing_cell_refinement PROCESS-AUTO
_computing_data_collection PROCESS-AUTO
_computing_data_reduction PROCESS-AUTO
_computing_structure_refinement 'SHELXL-97 (Sheldrick, 1997)'
_computing_structure_solution 'SHELXS-97 (Sheldrick, 1997)'
_diffrn_ambient_temperature 293(2)
_diffrn_detector_area_resol_mean 10.0
_diffrn_measured_fraction_theta_full 0.977
_diffrn_measured_fraction_theta_max 0.977
_diffrn_measurement_device_type 'Rigaku RAXIS-RAPID'
_diffrn_measurement_method '\w scan'
_diffrn_radiation_monochromator graphite
_diffrn_radiation_source 'fine-focus sealed tube'
_diffrn_radiation_type MoK\a
_diffrn_radiation_wavelength 0.71073
_diffrn_reflns_av_R_equivalents 0.0497
_diffrn_reflns_av_sigmaI/netI 0.0672
_diffrn_reflns_limit_h_max 16
_diffrn_reflns_limit_h_min -16
_diffrn_reflns_limit_k_max 17
_diffrn_reflns_limit_k_min -17
_diffrn_reflns_limit_l_max 16
_diffrn_reflns_limit_l_min -18
_diffrn_reflns_number 22207
_diffrn_reflns_theta_full 27.48
_diffrn_reflns_theta_max 27.48
_diffrn_reflns_theta_min 3.02
_exptl_absorpt_coefficient_mu 2.169
_exptl_absorpt_correction_T_max 0.567
_exptl_absorpt_correction_T_min 0.543
_exptl_absorpt_correction_type multi-scan
_exptl_absorpt_process_details
;
Higashi,T (1995) Program for absorption correction.
Rigaku Corporation, Tokyo, Japan.
;
_exptl_crystal_colour colorless
_exptl_crystal_density_diffrn 1.651
_exptl_crystal_density_method 'not measured'
_exptl_crystal_description block
_exptl_crystal_F_000 1152
_exptl_crystal_size_max 0.2863
_exptl_crystal_size_mid 0.271
_exptl_crystal_size_min 0.262
_refine_diff_density_max 1.122
_refine_diff_density_min -0.608
_refine_diff_density_rms 0.115
_refine_ls_extinction_method none
_refine_ls_goodness_of_fit_ref 1.045
_refine_ls_hydrogen_treatment mixed
_refine_ls_matrix_type full
_refine_ls_number_parameters 613
_refine_ls_number_reflns 10153
_refine_ls_number_restraints 1019
_refine_ls_restrained_S_all 1.017
_refine_ls_R_factor_all 0.0973
_refine_ls_R_factor_gt 0.0554
_refine_ls_shift/su_max 0.001
_refine_ls_shift/su_mean 0.000
_refine_ls_structure_factor_coef Fsqd
_refine_ls_weighting_details 'calc w=1/[\s^2^(Fo^2^)+(0.0542P)^2^+5.8102P] where P=(Fo^2^+2Fc^2^)/3'
_refine_ls_weighting_scheme calc
_refine_ls_wR_factor_gt 0.1272
_refine_ls_wR_factor_ref 0.1485
_reflns_number_gt 6532
_reflns_number_total 10153
_reflns_threshold_expression >2sigma(I)
_cod_data_source_file c3ce40239h.txt
_cod_data_source_block Compound-4
_cod_original_cell_volume 2266.1(8)
_cod_original_sg_symbol_Hall '-P 1 '
_cod_original_sg_symbol_H-M 'P -1 '
_cod_database_code 7210790

loop_
_symmetry_equiv_pos_as_xyz
'x, y, z'
'-x, -y, -z'

loop_
_atom_site_label
_atom_site_type_symbol
_atom_site_fract_x
_atom_site_fract_y
_atom_site_fract_z
_atom_site_U_iso_or_equiv
_atom_site_adp_type
_atom_site_occupancy
_atom_site_symmetry_multiplicity
_atom_site_calc_flag
_atom_site_refinement_flags
Zn1 Zn 0.77197(5) 0.35344(4) 0.75966(4) 0.02531(14) Uani 1 1 d .
Zn2 Zn 0.80939(5) 0.12095(4) 0.75317(4) 0.02581(14) Uani 1 1 d .
Zn4 Zn 0.94666(5) 0.26443(4) 0.54465(4) 0.03068(15) Uani 1 1 d .
Zn3 Zn 0.63928(5) 0.20520(4) 0.97666(4) 0.03013(15) Uani 1 1 d D
C1 C 0.3517(6) 0.2771(6) 0.5884(7) 0.076(2) Uani 1 1 d U
H1A H 0.3387 0.2115 0.5850 0.114 Uiso 1 1 calc R
H1B H 0.3531 0.3186 0.5260 0.114 Uiso 1 1 calc R
H1C H 0.2918 0.3041 0.6446 0.114 Uiso 1 1 calc R
C2 C 0.4652(5) 0.2723(5) 0.6036(5) 0.0477(12) Uani 1 1 d U
C3 C 0.5050(5) 0.3555(4) 0.6114(4) 0.0429(11) Uani 1 1 d U
H3 H 0.4619 0.4167 0.6063 0.052 Uiso 1 1 calc R
C4 C 0.6074(5) 0.3519(4) 0.6267(4) 0.0350(10) Uani 1 1 d U
C5 C 0.6705(4) 0.2593(4) 0.6394(4) 0.0322(9) Uani 1 1 d U
C6 C 0.6368(5) 0.1748(4) 0.6219(4) 0.0368(10) Uani 1 1 d U
C7 C 0.5332(5) 0.1814(4) 0.6068(4) 0.0431(11) Uani 1 1 d U
H7 H 0.5091 0.1245 0.5988 0.052 Uiso 1 1 calc R
C8 C 0.6541(5) 0.4473(4) 0.6168(4) 0.0375(10) Uani 1 1 d U
H8A H 0.7292 0.4444 0.5651 0.045 Uiso 1 1 calc R
H8B H 0.6064 0.5009 0.5922 0.045 Uiso 1 1 calc R
C9 C 0.7159(5) 0.0798(4) 0.6075(4) 0.0358(10) Uani 1 1 d U
H9A H 0.6870 0.0371 0.5775 0.043 Uiso 1 1 calc R
H9B H 0.7894 0.0951 0.5592 0.043 Uiso 1 1 calc R
C10 C 0.8108(5) -0.0691(4) 0.6724(4) 0.0374(11) Uani 1 1 d U
H10A H 0.8806 -0.0501 0.6201 0.045 Uiso 1 1 calc R
H10B H 0.7760 -0.1066 0.6423 0.045 Uiso 1 1 calc R
C11 C 0.8407(5) -0.1368(4) 0.7587(4) 0.0401(11) Uani 1 1 d U
H11A H 0.9084 -0.1810 0.7282 0.048 Uiso 1 1 calc R
H11B H 0.7797 -0.1776 0.7939 0.048 Uiso 1 1 calc R
C12 C 0.8621(5) -0.0893(4) 0.8394(4) 0.0373(11) Uani 1 1 d U
H12A H 0.7895 -0.0724 0.8912 0.045 Uiso 1 1 calc R
H12B H 0.9067 -0.1383 0.8721 0.045 Uiso 1 1 calc R
C13 C 0.7173(5) 0.5665(4) 0.6803(4) 0.0384(11) Uani 1 1 d U
H13A H 0.6726 0.6155 0.6475 0.046 Uiso 1 1 calc R
H13B H 0.7919 0.5537 0.6296 0.046 Uiso 1 1 calc R
C14 C 0.7308(5) 0.6114(4) 0.7642(4) 0.0422(12) Uani 1 1 d U
H14A H 0.6591 0.6494 0.7976 0.051 Uiso 1 1 calc R
H14B H 0.7866 0.6580 0.7326 0.051 Uiso 1 1 calc R
C15 C 0.7664(5) 0.5412(4) 0.8466(4) 0.0378(11) Uani 1 1 d U
H15A H 0.8005 0.5781 0.8778 0.045 Uiso 1 1 calc R
H15B H 0.6988 0.5181 0.8991 0.045 Uiso 1 1 calc R
C16 C 0.8716(5) 0.3953(4) 0.9002(4) 0.0345(10) Uani 1 1 d U
H16A H 0.8005 0.3771 0.9509 0.041 Uiso 1 1 calc R
H16B H 0.9016 0.4376 0.9297 0.041 Uiso 1 1 calc R
C17 C 0.9405(5) 0.0295(4) 0.8882(4) 0.0354(10) Uani 1 1 d U
H17A H 0.9916 -0.0230 0.9097 0.042 Uiso 1 1 calc R
H17B H 0.8686 0.0329 0.9442 0.042 Uiso 1 1 calc R
C18 C 0.9887(4) 0.1263(4) 0.8701(4) 0.0331(10) Uani 1 1 d U
C19 C 0.9190(4) 0.2172(4) 0.8651(4) 0.0296(9) Uani 1 1 d U
C20 C 0.9528(4) 0.3034(4) 0.8797(4) 0.0344(10) Uani 1 1 d U
C21 C 1.0608(5) 0.2996(4) 0.8844(4) 0.0395(11) Uani 1 1 d U
H21 H 1.0834 0.3573 0.8925 0.047 Uiso 1 1 calc R
C22 C 1.1360(5) 0.2135(5) 0.8776(5) 0.0432(12) Uani 1 1 d U
C23 C 1.0966(5) 0.1274(4) 0.8740(4) 0.0400(11) Uani 1 1 d U
H23 H 1.1438 0.0678 0.8742 0.048 Uiso 1 1 calc R
C24 C 1.2536(5) 0.2112(5) 0.8815(6) 0.0638(18) Uani 1 1 d U
H24A H 1.2928 0.1453 0.8751 0.096 Uiso 1 1 calc R
H24B H 1.2477 0.2301 0.9453 0.096 Uiso 1 1 calc R
H24C H 1.2951 0.2566 0.8264 0.096 Uiso 1 1 calc R
C25 C 0.5515(4) 0.4829(4) 0.7905(4) 0.0375(11) Uani 1 1 d U
H25A H 0.4938 0.4880 0.7596 0.045 Uiso 1 1 calc R
H25B H 0.5421 0.5443 0.8186 0.045 Uiso 1 1 calc R
C26 C 0.5318(4) 0.3980(4) 0.8772(4) 0.0352(10) Uani 1 1 d U
C27 C 0.6219(5) 0.0007(4) 0.7792(4) 0.0345(10) Uani 1 1 d U
H27A H 0.6308 -0.0656 0.8144 0.041 Uiso 1 1 calc R
H27B H 0.5681 0.0018 0.7449 0.041 Uiso 1 1 calc R
C28 C 0.5745(4) 0.0740(4) 0.8569(4) 0.0314(10) Uani 1 1 d U
C29 C 0.9540(4) 0.4818(4) 0.7303(4) 0.0339(10) Uani 1 1 d U
H29A H 1.0092 0.4843 0.7621 0.041 Uiso 1 1 calc R
H29B H 0.9396 0.5475 0.6960 0.041 Uiso 1 1 calc R
C30 C 1.0032(4) 0.4085(4) 0.6517(4) 0.0333(10) Uani 1 1 d U
C31 C 1.0307(4) -0.0140(4) 0.7170(4) 0.0356(11) Uani 1 1 d U
H31A H 1.0305 -0.0704 0.6849 0.043 Uiso 1 1 calc R
H31B H 1.0914 -0.0296 0.7453 0.043 Uiso 1 1 calc R
C32 C 1.0542(4) 0.0766(4) 0.6362(4) 0.0309(10) Uani 1 1 d U
C33 C 0.7232(5) 0.2320(4) 1.1384(4) 0.0414(11) Uani 1 1 d U
C34 C 0.7479(5) 0.3044(4) 1.1935(4) 0.0335(10) Uani 1 1 d U
C35 C 0.7963(5) 0.2696(4) 1.2678(4) 0.0353(10) Uani 1 1 d U
H35 H 0.8147 0.2017 1.2824 0.042 Uiso 1 1 calc R
C36 C 0.8176(4) 0.3341(4) 1.3208(4) 0.0302(10) Uani 1 1 d U
C37 C 0.7880(4) 0.4352(4) 1.3005(4) 0.0327(10) Uani 1 1 d U
H37 H 0.7997 0.4791 1.3374 0.039 Uiso 1 1 calc R
C38 C 0.7411(5) 0.4706(4) 1.2256(4) 0.0358(10) Uani 1 1 d U
H38 H 0.7217 0.5384 1.2119 0.043 Uiso 1 1 calc R
C39 C 0.7227(4) 0.4056(4) 1.1706(4) 0.0335(10) Uani 1 1 d U
H39 H 0.6935 0.4300 1.1184 0.040 Uiso 1 1 calc R
C88 C 0.8710(4) 0.2959(4) 1.4009(4) 0.0318(10) Uani 1 1 d U
N1 N 0.6630(3) 0.4728(3) 0.7111(3) 0.0311(9) Uani 1 1 d .
N2 N 0.7326(4) 0.0232(3) 0.7023(3) 0.0325(9) Uani 1 1 d .
N3 N 0.8475(4) 0.4537(3) 0.8098(3) 0.0303(9) Uani 1 1 d .
N4 N 0.9216(4) 0.0015(3) 0.8002(3) 0.0300(9) Uani 1 1 d .
O1 O 0.7662(3) 0.2528(2) 0.6638(2) 0.0256(7) Uani 1 1 d .
O2 O 0.8192(3) 0.2200(2) 0.8496(2) 0.0269(7) Uani 1 1 d .
O3 O 0.6202(3) 0.3383(2) 0.8805(2) 0.0302(8) Uani 1 1 d .
O4 O 0.4359(3) 0.3926(3) 0.9389(3) 0.0559(12) Uani 1 1 d .
O5 O 0.6454(3) 0.1270(3) 0.8614(2) 0.0305(8) Uani 1 1 d .
O6 O 0.4749(3) 0.0751(3) 0.9143(3) 0.0394(9) Uani 1 1 d .
O7 O 0.9315(3) 0.3577(3) 0.6462(2) 0.0308(8) Uani 1 1 d .
O8 O 1.1028(3) 0.4053(3) 0.5971(3) 0.0477(10) Uani 1 1 d .
O9 O 0.9645(3) 0.1339(2) 0.6306(2) 0.0307(8) Uani 1 1 d .
O10 O 1.1506(3) 0.0879(3) 0.5817(3) 0.0488(10) Uani 1 1 d .
O11 O 0.8887(3) 0.3592(3) 1.4457(3) 0.0406(9) Uani 1 1 d .
O12 O 0.8998(3) 0.2061(3) 1.4207(3) 0.0385(9) Uani 1 1 d .
O13 O 0.6766(3) 0.2695(3) 1.0727(3) 0.0364(9) Uani 1 1 d .
O14 O 0.7464(6) 0.1417(3) 1.1611(5) 0.099(2) Uani 1 1 d .
O1W O 0.6692(3) 0.0636(3) 1.0513(3) 0.0378(9) Uani 1 1 d D
H1WB H 0.687(4) 0.067(5) 1.102(3) 0.057 Uiso 1 1 d D
H1WA H 0.601(2) 0.0599(18) 1.067(3) 0.057 Uiso 1 1 d D
O2W O 0.4595(3) 0.2099(3) 1.0398(3) 0.0413(9) Uani 1 1 d D
H2WA H 0.430(5) 0.267(2) 1.022(5) 0.062 Uiso 1 1 d D
H2WB H 0.453(5) 0.169(3) 1.004(4) 0.062 Uiso 1 1 d D
O3W O 1.1214(3) 0.2686(3) 0.4766(3) 0.0415(9) Uani 1 1 d D
H3WA H 1.135(6) 0.312(3) 0.504(4) 0.062 Uiso 1 1 d D
H3WB H 1.144(6) 0.2119(18) 0.500(5) 0.062 Uiso 1 1 d D
O4W O 0.6457(10) 0.0129(10) 0.3615(11) 0.111(5) Uani 0.50 1 d P

loop_
_atom_site_aniso_label
_atom_site_aniso_U_11
_atom_site_aniso_U_22
_atom_site_aniso_U_33
_atom_site_aniso_U_23
_atom_site_aniso_U_13
_atom_site_aniso_U_12
Zn1 0.0227(3) 0.0270(3) 0.0268(3) -0.0039(2) -0.0079(2) -0.0051(2)
Zn2 0.0268(3) 0.0266(3) 0.0253(3) -0.0034(2) -0.0091(2) -0.0057(2)
Zn4 0.0370(3) 0.0327(3) 0.0238(3) -0.0012(2) -0.0121(3) -0.0068(3)
Zn3 0.0350(3) 0.0335(3) 0.0263(3) -0.0038(2) -0.0133(3) -0.0095(3)
C1 0.053(4) 0.090(5) 0.101(5) 0.005(4) -0.049(4) -0.017(4)
C2 0.041(2) 0.059(3) 0.053(3) 0.000(2) -0.030(2) -0.008(2)
C3 0.036(2) 0.049(2) 0.049(2) -0.001(2) -0.022(2) -0.006(2)
C4 0.034(2) 0.038(2) 0.038(2) -0.0041(19) -0.0194(18) -0.0048(18)
C5 0.032(2) 0.039(2) 0.032(2) -0.0015(18) -0.0191(17) -0.0081(18)
C6 0.036(2) 0.042(2) 0.038(2) 0.0015(19) -0.0185(18) -0.0129(18)
C7 0.039(2) 0.049(2) 0.050(2) -0.002(2) -0.024(2) -0.015(2)
C8 0.035(2) 0.038(2) 0.042(2) 0.001(2) -0.0201(19) -0.0037(19)
C9 0.040(2) 0.039(2) 0.035(2) -0.0078(19) -0.0167(19) -0.0101(19)
C10 0.042(2) 0.035(2) 0.037(2) -0.0117(19) -0.0115(19) -0.0067(19)
C11 0.044(2) 0.032(2) 0.042(2) -0.003(2) -0.012(2) -0.007(2)
C12 0.040(2) 0.030(2) 0.037(2) 0.0038(19) -0.011(2) -0.0044(19)
C13 0.041(2) 0.028(2) 0.044(2) -0.001(2) -0.014(2) -0.0042(19)
C14 0.043(2) 0.033(2) 0.047(2) -0.005(2) -0.011(2) -0.005(2)
C15 0.039(2) 0.032(2) 0.043(2) -0.010(2) -0.012(2) -0.0066(19)
C16 0.038(2) 0.039(2) 0.034(2) -0.0086(18) -0.0167(17) -0.0095(18)
C17 0.036(2) 0.039(2) 0.031(2) -0.0024(19) -0.0140(18) -0.0010(19)
C18 0.032(2) 0.040(2) 0.031(2) -0.0024(18) -0.0157(17) -0.0027(18)
C19 0.0279(19) 0.037(2) 0.0304(19) -0.0053(17) -0.0157(16) -0.0061(17)
C20 0.034(2) 0.039(2) 0.036(2) -0.0052(18) -0.0165(17) -0.0086(18)
C21 0.038(2) 0.046(2) 0.043(2) -0.003(2) -0.0206(19) -0.012(2)
C22 0.033(2) 0.053(3) 0.046(2) 0.003(2) -0.020(2) -0.007(2)
C23 0.034(2) 0.046(2) 0.038(2) 0.004(2) -0.0167(19) 0.002(2)
C24 0.041(3) 0.074(4) 0.081(4) 0.016(4) -0.034(3) -0.016(3)
C25 0.032(2) 0.035(2) 0.041(2) 0.000(2) -0.0110(19) 0.0004(19)
C26 0.031(2) 0.034(2) 0.039(2) -0.0036(19) -0.0116(19) -0.0024(19)
C27 0.038(2) 0.036(2) 0.034(2) -0.0070(19) -0.0136(19) -0.0108(19)
C28 0.033(2) 0.034(2) 0.032(2) 0.0008(18) -0.0153(18) -0.0116(18)
C29 0.035(2) 0.034(2) 0.037(2) -0.0104(19) -0.0097(19) -0.0126(18)
C30 0.032(2) 0.037(2) 0.033(2) -0.0024(19) -0.0117(18) -0.0102(19)
C31 0.033(2) 0.037(2) 0.034(2) -0.0034(19) -0.0099(18) 0.0005(19)
C32 0.030(2) 0.033(2) 0.030(2) -0.0075(18) -0.0111(18) -0.0013(18)
C33 0.048(2) 0.040(2) 0.046(2) -0.008(2) -0.027(2) -0.003(2)
C34 0.042(2) 0.033(2) 0.035(2) -0.0079(19) -0.0230(19) -0.0018(19)
C35 0.043(2) 0.034(2) 0.038(2) -0.0082(19) -0.023(2) -0.0020(19)
C36 0.031(2) 0.036(2) 0.031(2) -0.0076(19) -0.0186(18) -0.0020(18)
C37 0.034(2) 0.036(2) 0.035(2) -0.012(2) -0.0160(19) -0.0046(19)
C38 0.037(2) 0.034(2) 0.041(2) -0.007(2) -0.019(2) 0.0000(19)
C39 0.036(2) 0.036(2) 0.037(2) -0.0078(19) -0.0215(19) -0.0011(19)
C88 0.030(2) 0.041(2) 0.027(2) -0.003(2) -0.0115(19) -0.006(2)
N1 0.027(2) 0.027(2) 0.036(2) -0.0013(18) -0.0072(18) -0.0054(17)
N2 0.037(2) 0.033(2) 0.029(2) -0.0033(18) -0.0103(19) -0.0100(19)
N3 0.032(2) 0.029(2) 0.030(2) -0.0075(18) -0.0066(18) -0.0069(18)
N4 0.033(2) 0.027(2) 0.029(2) -0.0060(18) -0.0092(18) -0.0001(17)
O1 0.0260(17) 0.0275(17) 0.0282(17) -0.0040(14) -0.0136(14) -0.0058(13)
O2 0.0268(18) 0.0313(18) 0.0262(17) -0.0040(14) -0.0132(14) -0.0035(14)
O3 0.0242(18) 0.0358(19) 0.0281(18) 0.0005(15) -0.0087(14) -0.0027(14)
O4 0.029(2) 0.053(3) 0.059(3) 0.010(2) 0.005(2) 0.0030(19)
O5 0.0277(18) 0.0393(19) 0.0270(17) -0.0082(15) -0.0063(14) -0.0129(15)
O6 0.027(2) 0.045(2) 0.046(2) -0.0091(18) -0.0067(17) -0.0126(16)
O7 0.0248(18) 0.042(2) 0.0287(18) -0.0129(16) -0.0057(14) -0.0098(15)
O8 0.027(2) 0.050(2) 0.062(3) -0.024(2) 0.0016(19) -0.0142(17)
O9 0.0282(19) 0.0316(18) 0.0277(17) 0.0013(15) -0.0074(15) -0.0015(14)
O10 0.029(2) 0.052(2) 0.048(2) 0.004(2) -0.0009(18) 0.0019(18)
O11 0.054(3) 0.050(2) 0.0287(19) -0.0065(17) -0.0244(18) -0.0107(19)
O12 0.048(2) 0.037(2) 0.035(2) -0.0019(17) -0.0221(18) -0.0027(17)
O13 0.046(2) 0.041(2) 0.0340(19) -0.0063(17) -0.0272(18) -0.0059(17)
O14 0.199(7) 0.033(2) 0.134(5) -0.016(3) -0.145(5) 0.008(3)
O1W 0.044(2) 0.036(2) 0.042(2) -0.0019(18) -0.0240(19) -0.0113(17)
O2W 0.033(2) 0.051(2) 0.036(2) -0.0067(19) -0.0049(17) -0.0113(19)
O3W 0.043(2) 0.045(2) 0.032(2) -0.0028(18) -0.0055(17) -0.0127(19)
O4W 0.061(8) 0.129(11) 0.139(12) 0.037(9) -0.040(8) -0.045(7)

loop_
_atom_type_symbol
_atom_type_description
_atom_type_scat_dispersion_real
_atom_type_scat_dispersion_imag
_atom_type_scat_source
C C 0.0033 0.0016 'International Tables Vol C Tables 4.2.6.8 and 6.1.1.4'
H H 0.0000 0.0000 'International Tables Vol C Tables 4.2.6.8 and 6.1.1.4'
N N 0.0061 0.0033 'International Tables Vol C Tables 4.2.6.8 and 6.1.1.4'
O O 0.0106 0.0060 'International Tables Vol C Tables 4.2.6.8 and 6.1.1.4'
Zn Zn 0.2839 1.4301 'International Tables Vol C Tables 4.2.6.8 and 6.1.1.4'

loop_
_geom_angle_atom_site_label_1
_geom_angle_atom_site_label_2
_geom_angle_atom_site_label_3
_geom_angle
_geom_angle_site_symmetry_1
_geom_angle_site_symmetry_3
O3 Zn1 O7 174.47(13) . .
O3 Zn1 O1 101.67(13) . .
O7 Zn1 O1 78.42(13) . .
O3 Zn1 N1 79.66(15) . .
O7 Zn1 N1 105.85(15) . .
O1 Zn1 N1 95.80(14) . .
O3 Zn1 N3 101.95(15) . .
O7 Zn1 N3 77.72(14) . .
O1 Zn1 N3 156.10(14) . .
N1 Zn1 N3 91.99(16) . .
O3 Zn1 O2 78.80(13) . .
O7 Zn1 O2 95.74(14) . .
O1 Zn1 O2 84.34(12) . .
N1 Zn1 O2 158.01(14) . .
N3 Zn1 O2 96.68(14) . .
O5 Zn2 O9 170.99(13) . .
O5 Zn2 O1 92.35(13) . .
O9 Zn2 O1 78.70(13) . .
O5 Zn2 O2 78.56(13) . .
O9 Zn2 O2 101.37(13) . .
O1 Zn2 O2 85.01(12) . .
O5 Zn2 N2 78.27(15) . .
O9 Zn2 N2 101.61(15) . .
O1 Zn2 N2 96.51(14) . .
O2 Zn2 N2 156.82(15) . .
O5 Zn2 N4 111.04(15) . .
O9 Zn2 N4 77.97(15) . .
O1 Zn2 N4 156.08(15) . .
O2 Zn2 N4 94.48(14) . .
N2 Zn2 N4 93.24(16) . .
O11 Zn4 O9 155.50(15) 1_554 .
O11 Zn4 O7 99.62(14) 1_554 .
O9 Zn4 O7 99.02(14) . .
O11 Zn4 O3W 101.43(16) 1_554 .
O9 Zn4 O3W 93.30(15) . .
O7 Zn4 O3W 93.09(15) . .
O11 Zn4 O1 92.96(14) 1_554 .
O9 Zn4 O1 76.56(13) . .
O7 Zn4 O1 75.36(12) . .
O3W Zn4 O1 162.96(13) . .
O11 Zn4 O12 59.42(14) 1_554 1_554
O9 Zn4 O12 98.43(14) . 1_554
O7 Zn4 O12 155.66(14) . 1_554
O3W Zn4 O12 102.71(15) . 1_554
O1 Zn4 O12 92.42(12) . 1_554
O11 Zn4 C88 30.04(15) 1_554 1_554
O9 Zn4 C88 126.79(16) . 1_554
O7 Zn4 C88 128.18(16) . 1_554
O3W Zn4 C88 105.50(16) . 1_554
O1 Zn4 C88 91.53(14) . 1_554
O12 Zn4 C88 29.46(14) 1_554 1_554
O13 Zn3 O5 165.09(15) . .
O13 Zn3 O1W 92.11(15) . .
O5 Zn3 O1W 83.66(14) . .
O13 Zn3 O3 94.81(14) . .
O5 Zn3 O3 88.32(13) . .
O1W Zn3 O3 171.30(14) . .
O13 Zn3 O2W 103.35(15) . .
O5 Zn3 O2W 91.24(14) . .
O1W Zn3 O2W 94.16(16) . .
O3 Zn3 O2W 89.36(15) . .
O13 Zn3 O2 92.86(14) . .
O5 Zn3 O2 73.98(12) . .
O1W Zn3 O2 100.52(14) . .
O3 Zn3 O2 73.90(12) . .
O2W Zn3 O2 157.70(13) . .
C2 C1 H1A 109.5 . .
C2 C1 H1B 109.5 . .
H1A C1 H1B 109.5 . .
C2 C1 H1C 109.5 . .
H1A C1 H1C 109.5 . .
H1B C1 H1C 109.5 . .
C3 C2 C7 118.2(5) . .
C3 C2 C1 121.9(6) . .
C7 C2 C1 119.8(6) . .
C2 C3 C4 122.4(6) . .
C2 C3 H3 118.8 . .
C4 C3 H3 118.8 . .
C3 C4 C5 119.2(5) . .
C3 C4 C8 118.8(5) . .
C5 C4 C8 121.7(5) . .
O1 C5 C6 120.7(5) . .
O1 C5 C4 120.3(4) . .
C6 C5 C4 119.0(5) . .
C7 C6 C5 119.6(5) . .
C7 C6 C9 119.1(5) . .
C5 C6 C9 120.9(5) . .
C6 C7 C2 121.0(5) . .
C6 C7 H7 119.5 . .
C2 C7 H7 119.5 . .
N1 C8 C4 116.4(4) . .
N1 C8 H8A 108.2 . .
C4 C8 H8A 108.2 . .
N1 C8 H8B 108.2 . .
C4 C8 H8B 108.2 . .
H8A C8 H8B 107.3 . .
N2 C9 C6 115.4(4) . .
N2 C9 H9A 108.4 . .
C6 C9 H9A 108.4 . .
N2 C9 H9B 108.4 . .
C6 C9 H9B 108.4 . .
H9A C9 H9B 107.5 . .
N2 C10 C11 115.4(4) . .
N2 C10 H10A 108.4 . .
C11 C10 H10A 108.4 . .
N2 C10 H10B 108.4 . .
C11 C10 H10B 108.4 . .
H10A C10 H10B 107.5 . .
C10 C11 C12 118.6(4) . .
C10 C11 H11A 107.7 . .
C12 C11 H11A 107.7 . .
C10 C11 H11B 107.7 . .
C12 C11 H11B 107.7 . .
H11A C11 H11B 107.1 . .
N4 C12 C11 115.4(4) . .
N4 C12 H12A 108.4 . .
C11 C12 H12A 108.4 . .
N4 C12 H12B 108.4 . .
C11 C12 H12B 108.4 . .
H12A C12 H12B 107.5 . .
N1 C13 C14 116.6(5) . .
N1 C13 H13A 108.1 . .
C14 C13 H13A 108.1 . .
N1 C13 H13B 108.1 . .
C14 C13 H13B 108.1 . .
H13A C13 H13B 107.3 . .
C13 C14 C15 117.9(4) . .
C13 C14 H14A 107.8 . .
C15 C14 H14A 107.8 . .
C13 C14 H14B 107.8 . .
C15 C14 H14B 107.8 . .
H14A C14 H14B 107.2 . .
N3 C15 C14 114.8(4) . .
N3 C15 H15A 108.6 . .
C14 C15 H15A 108.6 . .
N3 C15 H15B 108.6 . .
C14 C15 H15B 108.6 . .
H15A C15 H15B 107.5 . .
N3 C16 C20 115.4(4) . .
N3 C16 H16A 108.4 . .
C20 C16 H16A 108.4 . .
N3 C16 H16B 108.4 . .
C20 C16 H16B 108.4 . .
H16A C16 H16B 107.5 . .
N4 C17 C18 116.0(4) . .
N4 C17 H17A 108.3 . .
C18 C17 H17A 108.3 . .
N4 C17 H17B 108.3 . .
C18 C17 H17B 108.3 . .
H17A C17 H17B 107.4 . .
C23 C18 C19 118.7(5) . .
C23 C18 C17 120.4(5) . .
C19 C18 C17 120.2(5) . .
O2 C19 C20 120.9(4) . .
O2 C19 C18 120.1(4) . .
C20 C19 C18 119.0(5) . .
C21 C20 C19 119.0(5) . .
C21 C20 C16 119.5(5) . .
C19 C20 C16 121.2(5) . .
C22 C21 C20 122.7(5) . .
C22 C21 H21 118.7 . .
C20 C21 H21 118.7 . .
C23 C22 C21 117.2(5) . .
C23 C22 C24 120.8(6) . .
C21 C22 C24 121.9(6) . .
C22 C23 C18 122.6(5) . .
C22 C23 H23 118.7 . .
C18 C23 H23 118.7 . .
C22 C24 H24A 109.5 . .
C22 C24 H24B 109.5 . .
H24A C24 H24B 109.5 . .
C22 C24 H24C 109.5 . .
H24A C24 H24C 109.5 . .
H24B C24 H24C 109.5 . .
N1 C25 C26 114.5(4) . .
N1 C25 H25A 108.6 . .
C26 C25 H25A 108.6 . .
N1 C25 H25B 108.6 . .
C26 C25 H25B 108.6 . .
H25A C25 H25B 107.6 . .
O4 C26 O3 125.1(5) . .
O4 C26 C25 119.0(5) . .
O3 C26 C25 115.9(5) . .
N2 C27 C28 112.4(4) . .
N2 C27 H27A 109.1 . .
C28 C27 H27A 109.1 . .
N2 C27 H27B 109.1 . .
C28 C27 H27B 109.1 . .
H27A C27 H27B 107.9 . .
O6 C28 O5 124.5(5) . .
O6 C28 C27 119.4(4) . .
O5 C28 C27 115.9(4) . .
N3 C29 C30 111.9(4) . .
N3 C29 H29A 109.2 . .
C30 C29 H29A 109.2 . .
N3 C29 H29B 109.2 . .
C30 C29 H29B 109.2 . .
H29A C29 H29B 107.9 . .
O8 C30 O7 125.2(5) . .
O8 C30 C29 120.0(5) . .
O7 C30 C29 114.7(4) . .
N4 C31 C32 112.7(4) . .
N4 C31 H31A 109.1 . .
C32 C31 H31A 109.1 . .
N4 C31 H31B 109.1 . .
C32 C31 H31B 109.1 . .
H31A C31 H31B 107.8 . .
O10 C32 O9 125.4(5) . .
O10 C32 C31 120.1(5) . .
O9 C32 C31 114.5(4) . .
O14 C33 O13 124.7(5) . .
O14 C33 C34 119.2(5) . .
O13 C33 C34 116.1(5) . .
C35 C34 C39 119.4(5) . .
C35 C34 C33 119.7(5) . .
C39 C34 C33 120.9(5) . .
C36 C35 C34 120.9(5) . .
C36 C35 H35 119.5 . .
C34 C35 H35 119.5 . .
C35 C36 C37 119.5(5) . .
C35 C36 C88 120.7(5) . .
C37 C36 C88 119.9(4) . .
C38 C37 C36 120.0(5) . .
C38 C37 H37 120.0 . .
C36 C37 H37 120.0 . .
C37 C38 C39 120.4(5) . .
C37 C38 H38 119.8 . .
C39 C38 H38 119.8 . .
C34 C39 C38 119.8(5) . .
C34 C39 H39 120.1 . .
C38 C39 H39 120.1 . .
O12 C88 O11 120.9(5) . .
O12 C88 C36 121.9(5) . .
O11 C88 C36 117.2(5) . .
O12 C88 Zn4 68.7(3) . 1_556
O11 C88 Zn4 52.4(2) . 1_556
C36 C88 Zn4 169.0(4) . 1_556
C25 N1 C8 110.9(4) . .
C25 N1 C13 112.6(4) . .
C8 N1 C13 106.0(4) . .
C25 N1 Zn1 110.3(3) . .
C8 N1 Zn1 106.4(3) . .
C13 N1 Zn1 110.4(3) . .
C27 N2 C9 110.1(4) . .
C27 N2 C10 111.9(4) . .
C9 N2 C10 107.1(4) . .
C27 N2 Zn2 111.3(3) . .
C9 N2 Zn2 104.4(3) . .
C10 N2 Zn2 111.8(3) . .
C29 N3 C15 112.4(4) . .
C29 N3 C16 110.1(4) . .
C15 N3 C16 106.6(4) . .
C29 N3 Zn1 111.3(3) . .
C15 N3 Zn1 112.0(3) . .
C16 N3 Zn1 103.9(3) . .
C31 N4 C17 109.9(4) . .
C31 N4 C12 113.3(4) . .
C17 N4 C12 106.0(4) . .
C31 N4 Zn2 111.1(3) . .
C17 N4 Zn2 107.2(3) . .
C12 N4 Zn2 109.0(3) . .
C5 O1 Zn2 118.1(3) . .
C5 O1 Zn1 118.7(3) . .
Zn2 O1 Zn1 95.99(12) . .
C5 O1 Zn4 124.1(3) . .
Zn2 O1 Zn4 96.72(13) . .
Zn1 O1 Zn4 97.47(13) . .
C19 O2 Zn2 118.5(3) . .
C19 O2 Zn1 115.3(3) . .
Zn2 O2 Zn1 94.64(12) . .
C19 O2 Zn3 126.5(3) . .
Zn2 O2 Zn3 97.82(13) . .
Zn1 O2 Zn3 97.91(13) . .
C26 O3 Zn1 118.4(3) . .
C26 O3 Zn3 131.5(3) . .
Zn1 O3 Zn3 109.15(15) . .
C28 O5 Zn3 130.7(3) . .
C28 O5 Zn2 119.5(3) . .
Zn3 O5 Zn2 108.87(15) . .
C30 O7 Zn4 130.6(3) . .
C30 O7 Zn1 120.5(3) . .
Zn4 O7 Zn1 108.75(15) . .
C32 O9 Zn4 131.1(3) . .
C32 O9 Zn2 119.0(3) . .
Zn4 O9 Zn2 107.43(15) . .
C88 O11 Zn4 97.6(3) . 1_556
C88 O12 Zn4 81.8(3) . 1_556
C33 O13 Zn3 130.0(3) . .
Zn3 O1W H1WB 111(4) . .
Zn3 O1W H1WA 86.9(9) . .
H1WB O1W H1WA 112(3) . .
Zn3 O2W H2WA 109(5) . .
Zn3 O2W H2WB 97(4) . .
H2WA O2W H2WB 108(2) . .
Zn4 O3W H3WA 104(5) . .
Zn4 O3W H3WB 99(5) . .
H3WA O3W H3WB 110(3) . .

loop_
_geom_bond_atom_site_label_1
_geom_bond_atom_site_label_2
_geom_bond_distance
_geom_bond_site_symmetry_2
Zn1 O3 2.079(3) .
Zn1 O7 2.086(3) .
Zn1 O1 2.137(3) .
Zn1 N1 2.145(4) .
Zn1 N3 2.156(4) .
Zn1 O2 2.170(3) .
Zn2 O5 2.092(3) .
Zn2 O9 2.115(3) .
Zn2 O1 2.133(3) .
Zn2 O2 2.146(3) .
Zn2 N2 2.146(4) .
Zn2 N4 2.163(4) .
Zn4 O11 1.995(4) 1_554
Zn4 O9 2.013(3) .
Zn4 O7 2.035(3) .
Zn4 O3W 2.084(4) .
Zn4 O1 2.317(3) .
Zn4 O12 2.350(4) 1_554
Zn4 C88 2.496(5) 1_554
Zn3 O13 1.978(3) .
Zn3 O5 2.085(3) .
Zn3 O1W 2.091(4) .
Zn3 O3 2.116(3) .
Zn3 O2W 2.126(4) .
Zn3 O2 2.359(3) .
C1 C2 1.524(8) .
C1 H1A 0.9600 .
C1 H1B 0.9600 .
C1 H1C 0.9600 .
C2 C3 1.369(8) .
C2 C7 1.399(8) .
C3 C4 1.387(7) .
C3 H3 0.9300 .
C4 C5 1.405(7) .
C4 C8 1.500(7) .
C5 O1 1.366(6) .
C5 C6 1.399(7) .
C6 C7 1.394(7) .
C6 C9 1.505(7) .
C7 H7 0.9300 .
C8 N1 1.489(7) .
C8 H8A 0.9700 .
C8 H8B 0.9700 .
C9 N2 1.495(7) .
C9 H9A 0.9700 .
C9 H9B 0.9700 .
C10 N2 1.496(6) .
C10 C11 1.523(8) .
C10 H10A 0.9700 .
C10 H10B 0.9700 .
C11 C12 1.539(7) .
C11 H11A 0.9700 .
C11 H11B 0.9700 .
C12 N4 1.492(7) .
C12 H12A 0.9700 .
C12 H12B 0.9700 .
C13 N1 1.494(6) .
C13 C14 1.509(8) .
C13 H13A 0.9700 .
C13 H13B 0.9700 .
C14 C15 1.528(8) .
C14 H14A 0.9700 .
C14 H14B 0.9700 .
C15 N3 1.482(6) .
C15 H15A 0.9700 .
C15 H15B 0.9700 .
C16 N3 1.489(7) .
C16 C20 1.489(7) .
C16 H16A 0.9700 .
C16 H16B 0.9700 .
C17 N4 1.479(6) .
C17 C18 1.507(7) .
C17 H17A 0.9700 .
C17 H17B 0.9700 .
C18 C23 1.396(7) .
C18 C19 1.412(7) .
C19 O2 1.358(6) .
C19 C20 1.403(7) .
C20 C21 1.392(7) .
C21 C22 1.384(8) .
C21 H21 0.9300 .
C22 C23 1.383(8) .
C22 C24 1.512(8) .
C23 H23 0.9300 .
C24 H24A 0.9600 .
C24 H24B 0.9600 .
C24 H24C 0.9600 .
C25 N1 1.459(6) .
C25 C26 1.519(7) .
C25 H25A 0.9700 .
C25 H25B 0.9700 .
C26 O4 1.222(6) .
C26 O3 1.285(6) .
C27 N2 1.479(7) .
C27 C28 1.517(7) .
C27 H27A 0.9700 .
C27 H27B 0.9700 .
C28 O6 1.232(6) .
C28 O5 1.281(6) .
C29 N3 1.475(6) .
C29 C30 1.527(7) .
C29 H29A 0.9700 .
C29 H29B 0.9700 .
C30 O8 1.220(6) .
C30 O7 1.274(6) .
C31 N4 1.471(6) .
C31 C32 1.528(7) .
C31 H31A 0.9700 .
C31 H31B 0.9700 .
C32 O10 1.209(6) .
C32 O9 1.290(6) .
C33 O14 1.241(7) .
C33 O13 1.269(6) .
C33 C34 1.507(7) .
C34 C35 1.382(7) .
C34 C39 1.384(7) .
C35 C36 1.379(7) .
C35 H35 0.9300 .
C36 C37 1.387(7) .
C36 C88 1.500(7) .
C37 C38 1.376(7) .
C37 H37 0.9300 .
C38 C39 1.387(7) .
C38 H38 0.9300 .
C39 H39 0.9300 .
C88 O12 1.240(6) .
C88 O11 1.261(6) .
C88 Zn4 2.496(5) 1_556
O11 Zn4 1.995(4) 1_556
O12 Zn4 2.350(4) 1_556
O1W H1WB 0.843(18) .
O1W H1WA 0.819(18) .
O2W H2WA 0.852(19) .
O2W H2WB 0.855(19) .
O3W H3WA 0.847(19) .
O3W H3WB 0.839(19) .

loop_
_geom_hbond_atom_site_label_D
_geom_hbond_atom_site_label_H
_geom_hbond_atom_site_label_A
_geom_hbond_distance_DH
_geom_hbond_distance_HA
_geom_hbond_distance_DA
_geom_hbond_angle_DHA
_geom_hbond_site_symmetry_A
O1W H1WA O6 0.819(18) 2.18(2) 2.738(5) 126(3) 2_657
O1W H1WA O2W 0.819(18) 2.57(2) 3.089(6) 122.6(12) .
O2W H2WA O4 0.852(19) 1.91(4) 2.692(6) 152(7) .
O2W H2WB O6 0.855(19) 1.89(2) 2.733(5) 167(6) .
O3W H3WA O8 0.847(19) 1.89(3) 2.691(5) 157(7) .
O3W H3WB O10 0.839(19) 1.89(3) 2.706(6) 163(7) .

loop_
_geom_torsion_atom_site_label_1
_geom_torsion_atom_site_label_2
_geom_torsion_atom_site_label_3
_geom_torsion_atom_site_label_4
_geom_torsion
_geom_torsion_site_symmetry_1
_geom_torsion_site_symmetry_4
C7 C2 C3 C4 -2.8(9) . .
C1 C2 C3 C4 179.1(6) . .
C2 C3 C4 C5 -3.0(9) . .
C2 C3 C4 C8 169.8(6) . .
C3 C4 C5 O1 -174.0(5) . .
C8 C4 C5 O1 13.4(8) . .
C3 C4 C5 C6 9.0(8) . .
C8 C4 C5 C6 -163.6(5) . .
O1 C5 C6 C7 173.8(5) . .
C4 C5 C6 C7 -9.2(8) . .
O1 C5 C6 C9 -13.0(8) . .
C4 C5 C6 C9 164.0(5) . .
C5 C6 C7 C2 3.4(9) . .
C9 C6 C7 C2 -169.9(5) . .
C3 C2 C7 C6 2.7(9) . .
C1 C2 C7 C6 -179.2(6) . .
C3 C4 C8 N1 115.5(6) . .
C5 C4 C8 N1 -71.9(7) . .
C7 C6 C9 N2 -112.4(6) . .
C5 C6 C9 N2 74.4(7) . .
N2 C10 C11 C12 -39.5(7) . .
C10 C11 C12 N4 -36.8(7) . .
N1 C13 C14 C15 40.2(7) . .
C13 C14 C15 N3 35.8(7) . .
N4 C17 C18 C23 -114.9(5) . .
N4 C17 C18 C19 75.1(6) . .
C23 C18 C19 O2 172.5(5) . .
C17 C18 C19 O2 -17.3(7) . .
C23 C18 C19 C20 -9.5(8) . .
C17 C18 C19 C20 160.6(5) . .
O2 C19 C20 C21 -173.2(5) . .
C18 C19 C20 C21 8.9(8) . .
O2 C19 C20 C16 12.9(8) . .
C18 C19 C20 C16 -165.0(5) . .
N3 C16 C20 C21 109.4(6) . .
N3 C16 C20 C19 -76.7(6) . .
C19 C20 C21 C22 -1.5(9) . .
C16 C20 C21 C22 172.5(5) . .
C20 C21 C22 C23 -5.1(9) . .
C20 C21 C22 C24 179.1(6) . .
C21 C22 C23 C18 4.4(9) . .
C24 C22 C23 C18 -179.8(6) . .
C19 C18 C23 C22 2.9(8) . .
C17 C18 C23 C22 -167.3(5) . .
N1 C25 C26 O4 -169.2(5) . .
N1 C25 C26 O3 12.4(7) . .
N2 C27 C28 O6 167.5(5) . .
N2 C27 C28 O5 -16.7(6) . .
N3 C29 C30 O8 -161.3(5) . .
N3 C29 C30 O7 22.0(6) . .
N4 C31 C32 O10 157.6(5) . .
N4 C31 C32 O9 -24.9(6) . .
O14 C33 C34 C35 0.3(9) . .
O13 C33 C34 C35 178.6(5) . .
O14 C33 C34 C39 -179.7(6) . .
O13 C33 C34 C39 -1.4(8) . .
C39 C34 C35 C36 1.3(8) . .
C33 C34 C35 C36 -178.7(5) . .
C34 C35 C36 C37 1.3(8) . .
C34 C35 C36 C88 -179.5(5) . .
C35 C36 C37 C38 -2.1(8) . .
C88 C36 C37 C38 178.6(5) . .
C36 C37 C38 C39 0.3(8) . .
C35 C34 C39 C38 -3.1(8) . .
C33 C34 C39 C38 176.9(5) . .
C37 C38 C39 C34 2.3(8) . .
C35 C36 C88 O12 1.5(8) . .
C37 C36 C88 O12 -179.3(5) . .
C35 C36 C88 O11 179.5(5) . .
C37 C36 C88 O11 -1.3(7) . .
C35 C36 C88 Zn4 -163.7(17) . 1_556
C37 C36 C88 Zn4 15(2) . 1_556
C26 C25 N1 C8 106.9(5) . .
C26 C25 N1 C13 -134.5(5) . .
C26 C25 N1 Zn1 -10.7(6) . .
C4 C8 N1 C25 -60.7(6) . .
C4 C8 N1 C13 176.8(4) . .
C4 C8 N1 Zn1 59.2(5) . .
C14 C13 N1 C25 55.7(6) . .
C14 C13 N1 C8 177.0(5) . .
C14 C13 N1 Zn1 -68.1(5) . .
O3 Zn1 N1 C25 5.4(3) . .
O7 Zn1 N1 C25 -174.2(3) . .
O1 Zn1 N1 C25 106.3(3) . .
N3 Zn1 N1 C25 -96.3(3) . .
O2 Zn1 N1 C25 17.0(6) . .
O3 Zn1 N1 C8 -114.8(3) . .
O7 Zn1 N1 C8 65.6(3) . .
O1 Zn1 N1 C8 -14.0(3) . .
N3 Zn1 N1 C8 143.4(3) . .
O2 Zn1 N1 C8 -103.2(4) . .
O3 Zn1 N1 C13 130.5(3) . .
O7 Zn1 N1 C13 -49.1(3) . .
O1 Zn1 N1 C13 -128.6(3) . .
N3 Zn1 N1 C13 28.7(3) . .
O2 Zn1 N1 C13 142.1(4) . .
C28 C27 N2 C9 -97.8(5) . .
C28 C27 N2 C10 143.3(4) . .
C28 C27 N2 Zn2 17.4(5) . .
C6 C9 N2 C27 56.6(6) . .
C6 C9 N2 C10 178.5(4) . .
C6 C9 N2 Zn2 -62.8(5) . .
C11 C10 N2 C27 -60.4(6) . .
C11 C10 N2 C9 178.9(4) . .
C11 C10 N2 Zn2 65.1(5) . .
O5 Zn2 N2 C27 -10.9(3) . .
O9 Zn2 N2 C27 178.3(3) . .
O1 Zn2 N2 C27 -101.9(3) . .
O2 Zn2 N2 C27 -9.4(6) . .
N4 Zn2 N2 C27 100.0(3) . .
O5 Zn2 N2 C9 107.8(3) . .
O9 Zn2 N2 C9 -63.0(3) . .
O1 Zn2 N2 C9 16.8(3) . .
O2 Zn2 N2 C9 109.3(4) . .
N4 Zn2 N2 C9 -141.4(3) . .
O5 Zn2 N2 C10 -136.8(3) . .
O9 Zn2 N2 C10 52.4(3) . .
O1 Zn2 N2 C10 132.2(3) . .
O2 Zn2 N2 C10 -135.3(4) . .
N4 Zn2 N2 C10 -26.0(3) . .
C30 C29 N3 C15 -146.1(4) . .
C30 C29 N3 C16 95.1(5) . .
C30 C29 N3 Zn1 -19.5(5) . .
C14 C15 N3 C29 59.1(6) . .
C14 C15 N3 C16 179.8(4) . .
C14 C15 N3 Zn1 -67.1(5) . .
C20 C16 N3 C29 -57.5(5) . .
C20 C16 N3 C15 -179.7(4) . .
C20 C16 N3 Zn1 61.8(5) . .
O3 Zn1 N3 C29 -175.3(3) . .
O7 Zn1 N3 C29 10.3(3) . .
O1 Zn1 N3 C29 13.7(6) . .
N1 Zn1 N3 C29 -95.5(3) . .
O2 Zn1 N3 C29 104.7(3) . .
O3 Zn1 N3 C15 -48.5(3) . .
O7 Zn1 N3 C15 137.1(4) . .
O1 Zn1 N3 C15 140.5(4) . .
N1 Zn1 N3 C15 31.3(3) . .
O2 Zn1 N3 C15 -128.4(3) . .
O3 Zn1 N3 C16 66.2(3) . .
O7 Zn1 N3 C16 -108.2(3) . .
O1 Zn1 N3 C16 -104.8(4) . .
N1 Zn1 N3 C16 146.1(3) . .
O2 Zn1 N3 C16 -13.7(3) . .
C32 C31 N4 C17 -98.0(5) . .
C32 C31 N4 C12 143.7(4) . .
C32 C31 N4 Zn2 20.5(5) . .
C18 C17 N4 C31 63.6(5) . .
C18 C17 N4 C12 -173.7(4) . .
C18 C17 N4 Zn2 -57.3(5) . .
C11 C12 N4 C31 -55.3(6) . .
C11 C12 N4 C17 -175.8(4) . .
C11 C12 N4 Zn2 69.0(5) . .
O5 Zn2 N4 C31 170.1(3) . .
O9 Zn2 N4 C31 -9.7(3) . .
O1 Zn2 N4 C31 -22.6(6) . .
O2 Zn2 N4 C31 -110.4(3) . .
N2 Zn2 N4 C31 91.5(3) . .
O5 Zn2 N4 C17 -69.8(3) . .
O9 Zn2 N4 C17 110.4(3) . .
O1 Zn2 N4 C17 97.5(4) . .
O2 Zn2 N4 C17 9.7(3) . .
N2 Zn2 N4 C17 -148.5(3) . .
O5 Zn2 N4 C12 44.6(3) . .
O9 Zn2 N4 C12 -135.2(3) . .
O1 Zn2 N4 C12 -148.1(3) . .
O2 Zn2 N4 C12 124.1(3) . .
N2 Zn2 N4 C12 -34.0(3) . .
C6 C5 O1 Zn2 -33.8(6) . .
C4 C5 O1 Zn2 149.2(4) . .
C6 C5 O1 Zn1 -149.1(4) . .
C4 C5 O1 Zn1 33.9(6) . .
C6 C5 O1 Zn4 87.6(5) . .
C4 C5 O1 Zn4 -89.4(5) . .
O5 Zn2 O1 C5 -49.9(3) . .
O9 Zn2 O1 C5 129.2(3) . .
O2 Zn2 O1 C5 -128.2(3) . .
N2 Zn2 O1 C5 28.6(3) . .
N4 Zn2 O1 C5 142.0(4) . .
O5 Zn2 O1 Zn1 77.25(13) . .
O9 Zn2 O1 Zn1 -103.71(14) . .
O2 Zn2 O1 Zn1 -1.05(13) . .
N2 Zn2 O1 Zn1 155.70(15) . .
N4 Zn2 O1 Zn1 -90.9(3) . .
O5 Zn2 O1 Zn4 175.52(12) . .
O9 Zn2 O1 Zn4 -5.44(12) . .
O2 Zn2 O1 Zn4 97.23(13) . .
N2 Zn2 O1 Zn4 -106.02(14) . .
N4 Zn2 O1 Zn4 7.4(4) . .
O3 Zn1 O1 C5 50.4(3) . .
O7 Zn1 O1 C5 -135.2(4) . .
N1 Zn1 O1 C5 -30.2(4) . .
N3 Zn1 O1 C5 -138.6(4) . .
O2 Zn1 O1 C5 127.7(3) . .
O3 Zn1 O1 Zn2 -76.26(14) . .
O7 Zn1 O1 Zn2 98.10(15) . .
N1 Zn1 O1 Zn2 -156.87(14) . .
N3 Zn1 O1 Zn2 94.7(4) . .
O2 Zn1 O1 Zn2 1.04(13) . .
O3 Zn1 O1 Zn4 -173.87(12) . .
O7 Zn1 O1 Zn4 0.49(12) . .
N1 Zn1 O1 Zn4 105.53(14) . .
N3 Zn1 O1 Zn4 -2.9(4) . .
O2 Zn1 O1 Zn4 -96.57(13) . .
O11 Zn4 O1 C5 32.6(4) 1_554 .
O9 Zn4 O1 C5 -125.0(4) . .
O7 Zn4 O1 C5 131.8(4) . .
O3W Zn4 O1 C5 -179.7(5) . .
O12 Zn4 O1 C5 -26.9(3) 1_554 .
C88 Zn4 O1 C5 2.6(4) 1_554 .
O11 Zn4 O1 Zn2 163.35(13) 1_554 .
O9 Zn4 O1 Zn2 5.76(13) . .
O7 Zn4 O1 Zn2 -97.48(14) . .
O3W Zn4 O1 Zn2 -48.9(5) . .
O12 Zn4 O1 Zn2 103.85(13) 1_554 .
C88 Zn4 O1 Zn2 133.32(15) 1_554 .
O11 Zn4 O1 Zn1 -99.68(14) 1_554 .
O9 Zn4 O1 Zn1 102.74(14) . .
O7 Zn4 O1 Zn1 -0.51(13) . .
O3W Zn4 O1 Zn1 48.0(5) . .
O12 Zn4 O1 Zn1 -159.17(13) 1_554 .
C88 Zn4 O1 Zn1 -129.71(15) 1_554 .
C20 C19 O2 Zn2 147.4(4) . .
C18 C19 O2 Zn2 -34.7(6) . .
C20 C19 O2 Zn1 36.4(6) . .
C18 C19 O2 Zn1 -145.7(4) . .
C20 C19 O2 Zn3 -86.1(5) . .
C18 C19 O2 Zn3 91.8(5) . .
O5 Zn2 O2 C19 145.5(3) . .
O9 Zn2 O2 C19 -43.7(3) . .
O1 Zn2 O2 C19 -121.1(3) . .
N2 Zn2 O2 C19 144.0(4) . .
N4 Zn2 O2 C19 34.9(3) . .
O5 Zn2 O2 Zn1 -92.39(14) . .
O9 Zn2 O2 Zn1 78.43(14) . .
O1 Zn2 O2 Zn1 1.03(12) . .
N2 Zn2 O2 Zn1 -93.9(4) . .
N4 Zn2 O2 Zn1 157.03(14) . .
O5 Zn2 O2 Zn3 6.27(12) . .
O9 Zn2 O2 Zn3 177.08(12) . .
O1 Zn2 O2 Zn3 99.68(13) . .
N2 Zn2 O2 Zn3 4.8(4) . .
N4 Zn2 O2 Zn3 -104.31(15) . .
O3 Zn1 O2 C19 -133.3(3) . .
O7 Zn1 O2 C19 45.8(3) . .
O1 Zn1 O2 C19 123.6(3) . .
N1 Zn1 O2 C19 -145.0(4) . .
N3 Zn1 O2 C19 -32.4(3) . .
O3 Zn1 O2 Zn2 102.08(14) . .
O7 Zn1 O2 Zn2 -78.74(13) . .
O1 Zn1 O2 Zn2 -1.03(12) . .
N1 Zn1 O2 Zn2 90.4(4) . .
N3 Zn1 O2 Zn2 -157.01(14) . .
O3 Zn1 O2 Zn3 3.51(12) . .
O7 Zn1 O2 Zn3 -177.32(12) . .
O1 Zn1 O2 Zn3 -99.60(13) . .
N1 Zn1 O2 Zn3 -8.1(4) . .
N3 Zn1 O2 Zn3 104.42(14) . .
O13 Zn3 O2 C19 32.0(4) . .
O5 Zn3 O2 C19 -140.9(4) . .
O1W Zn3 O2 C19 -60.7(4) . .
O3 Zn3 O2 C19 126.2(4) . .
O2W Zn3 O2 C19 169.0(4) . .
O13 Zn3 O2 Zn2 166.47(14) . .
O5 Zn3 O2 Zn2 -6.41(13) . .
O1W Zn3 O2 Zn2 73.79(15) . .
O3 Zn3 O2 Zn2 -99.34(14) . .
O2W Zn3 O2 Zn2 -56.6(4) . .
O13 Zn3 O2 Zn1 -97.70(14) . .
O5 Zn3 O2 Zn1 89.41(14) . .
O1W Zn3 O2 Zn1 169.62(13) . .
O3 Zn3 O2 Zn1 -3.52(12) . .
O2W Zn3 O2 Zn1 39.3(4) . .
O4 C26 O3 Zn1 174.1(5) . .
C25 C26 O3 Zn1 -7.7(6) . .
O4 C26 O3 Zn3 6.5(8) . .
C25 C26 O3 Zn3 -175.3(3) . .
O7 Zn1 O3 C26 177.1(12) . .
O1 Zn1 O3 C26 -92.6(4) . .
N1 Zn1 O3 C26 1.3(4) . .
N3 Zn1 O3 C26 91.1(4) . .
O2 Zn1 O3 C26 -174.3(4) . .
O7 Zn1 O3 Zn3 -12.7(14) . .
O1 Zn1 O3 Zn3 77.64(16) . .
N1 Zn1 O3 Zn3 171.49(18) . .
N3 Zn1 O3 Zn3 -98.65(17) . .
O2 Zn1 O3 Zn3 -4.10(14) . .
O13 Zn3 O3 C26 -96.1(4) . .
O5 Zn3 O3 C26 98.5(4) . .
O1W Zn3 O3 C26 121.3(9) . .
O2W Zn3 O3 C26 7.3(4) . .
O2 Zn3 O3 C26 172.3(5) . .
O13 Zn3 O3 Zn1 95.44(17) . .
O5 Zn3 O3 Zn1 -69.96(16) . .
O1W Zn3 O3 Zn1 -47.1(10) . .
O2W Zn3 O3 Zn1 -161.21(17) . .
O2 Zn3 O3 Zn1 3.85(13) . .
O6 C28 O5 Zn3 15.6(8) . .
C27 C28 O5 Zn3 -160.0(3) . .
O6 C28 O5 Zn2 -177.0(4) . .
C27 C28 O5 Zn2 7.4(6) . .
O13 Zn3 O5 C28 146.6(6) . .
O1W Zn3 O5 C28 72.4(4) . .
O3 Zn3 O5 C28 -111.0(4) . .
O2W Zn3 O5 C28 -21.7(4) . .
O2 Zn3 O5 C28 175.3(4) . .
O13 Zn3 O5 Zn2 -21.8(6) . .
O1W Zn3 O5 Zn2 -96.00(18) . .
O3 Zn3 O5 Zn2 80.62(17) . .
O2W Zn3 O5 Zn2 169.95(17) . .
O2 Zn3 O5 Zn2 6.89(13) . .
O9 Zn2 O5 C28 92.2(9) . .
O1 Zn2 O5 C28 98.2(4) . .
O2 Zn2 O5 C28 -177.3(4) . .
N2 Zn2 O5 C28 2.1(4) . .
N4 Zn2 O5 C28 -86.9(4) . .
O9 Zn2 O5 Zn3 -97.9(8) . .
O1 Zn2 O5 Zn3 -91.86(16) . .
O2 Zn2 O5 Zn3 -7.43(15) . .
N2 Zn2 O5 Zn3 172.0(2) . .
N4 Zn2 O5 Zn3 83.00(19) . .
O8 C30 O7 Zn4 -5.2(8) . .
C29 C30 O7 Zn4 171.3(3) . .
O8 C30 O7 Zn1 169.8(4) . .
C29 C30 O7 Zn1 -13.7(6) . .
O11 Zn4 O7 C30 -93.4(4) 1_554 .
O9 Zn4 O7 C30 102.5(4) . .
O3W Zn4 O7 C30 8.7(5) . .
O1 Zn4 O7 C30 176.0(5) . .
O12 Zn4 O7 C30 -122.1(5) 1_554 .
C88 Zn4 O7 C30 -103.8(5) 1_554 .
O11 Zn4 O7 Zn1 91.11(19) 1_554 .
O9 Zn4 O7 Zn1 -72.91(18) . .
O3W Zn4 O7 Zn1 -166.75(17) . .
O1 Zn4 O7 Zn1 0.54(14) . .
O12 Zn4 O7 Zn1 62.4(4) 1_554 .
C88 Zn4 O7 Zn1 80.7(2) 1_554 .
O3 Zn1 O7 C30 -85.1(14) . .
O1 Zn1 O7 C30 -176.6(4) . .
N1 Zn1 O7 C30 90.6(4) . .
N3 Zn1 O7 C30 2.0(4) . .
O2 Zn1 O7 C30 -93.6(4) . .
O3 Zn1 O7 Zn4 90.9(13) . .
O1 Zn1 O7 Zn4 -0.58(15) . .
N1 Zn1 O7 Zn4 -93.39(19) . .
N3 Zn1 O7 Zn4 178.0(2) . .
O2 Zn1 O7 Zn4 82.42(17) . .
O10 C32 O9 Zn4 -6.2(8) . .
C31 C32 O9 Zn4 176.5(3) . .
O10 C32 O9 Zn2 -165.8(4) . .
C31 C32 O9 Zn2 16.9(5) . .
O11 Zn4 O9 C32 126.0(5) 1_554 .
O7 Zn4 O9 C32 -94.9(4) . .
O3W Zn4 O9 C32 -1.2(4) . .
O1 Zn4 O9 C32 -167.4(4) . .
O12 Zn4 O9 C32 102.1(4) 1_554 .
C88 Zn4 O9 C32 110.9(4) 1_554 .
O11 Zn4 O9 Zn2 -72.7(4) 1_554 .
O7 Zn4 O9 Zn2 66.43(17) . .
O3W Zn4 O9 Zn2 160.09(17) . .
O1 Zn4 O9 Zn2 -6.05(13) . .
O12 Zn4 O9 Zn2 -96.54(16) 1_554 .
C88 Zn4 O9 Zn2 -87.7(2) 1_554 .
O5 Zn2 O9 C32 176.6(7) . .
O1 Zn2 O9 C32 170.5(4) . .
O2 Zn2 O9 C32 88.0(4) . .
N2 Zn2 O9 C32 -95.1(4) . .
N4 Zn2 O9 C32 -4.2(3) . .
O5 Zn2 O9 Zn4 12.7(9) . .
O1 Zn2 O9 Zn4 6.52(14) . .
O2 Zn2 O9 Zn4 -75.98(17) . .
N2 Zn2 O9 Zn4 100.93(18) . .
N4 Zn2 O9 Zn4 -168.19(19) . .
O12 C88 O11 Zn4 -5.9(6) . 1_556
C36 C88 O11 Zn4 176.0(4) . 1_556
O11 C88 O12 Zn4 5.0(5) . 1_556
C36 C88 O12 Zn4 -177.0(5) . 1_556
O14 C33 O13 Zn3 -6.7(10) . .
C34 C33 O13 Zn3 175.1(3) . .
O5 Zn3 O13 C33 -60.7(8) . .
O1W Zn3 O13 C33 12.4(5) . .
O3 Zn3 O13 C33 -162.3(5) . .
O2W Zn3 O13 C33 107.2(5) . .
O2 Zn3 O13 C33 -88.2(5) . .
